data_7204015
loop_
_publ_author_name
'Antipin, Mikhail Yu.'
'Timofeeva, Tatiana V.'
'Clark, Ronald D.'
'Nesterov, Vladimir N.'
'Dolgushin, Fedor M.'
'Wu, Javier'
'Leyderman, Alex'

_publ_section_title
;
 Crystal structures and molecular mechanics calculation of nonlinear
 optical compounds: 2-cyclooctylamino-5-nitropyridine (COANP) and
 2-adamantylamino-5-nitropyridine (AANP). New polymorphic modification
 of AANP and electro-optical effects
;
_journal_issue 2
_journal_name_full 'Journal of Materials Chemistry'
_journal_page_first 351
_journal_paper_doi 10.1039/b005822j
_journal_volume 11
_journal_year 2001
_chemical_formula_sum 'C13 H19 N3 O2'
_chemical_formula_weight 249.31
_chemical_name_systematic
; 
 ? 
;
_space_group_IT_number 29
_symmetry_cell_setting orthorhombic
_symmetry_space_group_name_Hall 'P 2c -2ac'
_symmetry_space_group_name_H-M 'P c a 21'
_atom_sites_solution_hydrogens geom
_atom_sites_solution_primary direct
_atom_sites_solution_secondary difmap
_audit_creation_method SHELXL
_cell_angle_alpha 90.00
_cell_angle_beta 90.00
_cell_angle_gamma 90.00
_cell_formula_units_Z 4
_cell_length_a 26.285(5)
_cell_length_b 6.6470(10)
_cell_length_c 7.631(2)
_cell_measurement_reflns_used 24
_cell_measurement_temperature 293(2)
_cell_measurement_theta_max 12
_cell_measurement_theta_min 11
_cell_volume 1333.3(5)
_computing_structure_refinement 'SHELXTL PLUS 5'
_computing_structure_solution 'SHELXTL PLUS 5'
_diffrn_ambient_temperature 293(2)
_diffrn_measurement_device 'Siemens PC/P3'
_diffrn_measurement_method \q/2\q
_diffrn_radiation_monochromator graphite
_diffrn_radiation_source 'fine-focus sealed tube'
_diffrn_radiation_type MoK\a
_diffrn_radiation_wavelength 0.71073
_diffrn_reflns_av_R_equivalents 0.0000
_diffrn_reflns_av_sigmaI/netI 0.0560
_diffrn_reflns_limit_h_max 34
_diffrn_reflns_limit_h_min 0
_diffrn_reflns_limit_k_max 8
_diffrn_reflns_limit_k_min 0
_diffrn_reflns_limit_l_max 9
_diffrn_reflns_limit_l_min 0
_diffrn_reflns_number 1657
_diffrn_reflns_theta_max 27.57
_diffrn_reflns_theta_min 3.06
_diffrn_standards_decay_% 3
_diffrn_standards_interval_count 98
_diffrn_standards_number 2
_exptl_absorpt_coefficient_mu 0.086
_exptl_absorpt_correction_type none
_exptl_crystal_colour yellow
_exptl_crystal_density_diffrn 1.242
_exptl_crystal_description prism
_exptl_crystal_F_000 536
_exptl_crystal_size_max 0.4
_exptl_crystal_size_mid 0.4
_exptl_crystal_size_min 0.2
_refine_diff_density_max 0.194
_refine_diff_density_min -0.189
_refine_diff_density_rms 0.045
_refine_ls_abs_structure_details 'Flack H D (1983), Acta Cryst. A39, 876-881'
_refine_ls_abs_structure_Flack -1.28(470)
_refine_ls_extinction_method none
_refine_ls_goodness_of_fit_all 1.068
_refine_ls_goodness_of_fit_obs 1.238
_refine_ls_matrix_type full
_refine_ls_number_parameters 163
_refine_ls_number_reflns 1607
_refine_ls_number_restraints 1
_refine_ls_restrained_S_all 1.347
_refine_ls_restrained_S_obs 1.237
_refine_ls_R_factor_all 0.1729
_refine_ls_R_factor_obs 0.0736
_refine_ls_shift/esd_max 0.000
_refine_ls_shift/esd_mean 0.000
_refine_ls_structure_factor_coef Fsqd
_refine_ls_weighting_details 'w=1/[\s^2^(Fo^2^)+(0.1017P)^2^+0.2890P] where P=(Fo^2^+2Fc^2^)/3'
_refine_ls_weighting_scheme calc
_refine_ls_wR_factor_all 0.2592
_refine_ls_wR_factor_obs 0.1673
_reflns_number_observed 857
_reflns_number_total 1657
_reflns_observed_criterion >2sigma(I)
_cod_data_source_file b005822j.txt
_cod_data_source_block conp-0
_cod_depositor_comments
;
The following automatic conversions were performed:

'_refine_ls_weighting_scheme' value 'calc
w=1/[\s^2^(Fo^2^)+(0.1017P)^2^+0.2890P] where P=(Fo^2^+2Fc^2^)/3' was
changed to 'calc'. New tag '_refine_ls_weighting_details' was
created. The value of the new tag was set to
'w=1/[\s^2^(Fo^2^)+(0.1017P)^2^+0.2890P] where P=(Fo^2^+2Fc^2^)/3'.

Automatic conversion script
Id: cif_fix_values 3143 2015-03-26 13:38:13Z robertas 
;
_cod_original_sg_symbol_H-M Pca2(1)
_cod_database_code 7204015

loop_
_symmetry_equiv_pos_as_xyz
'x, y, z'
'-x, -y, z+1/2'
'x+1/2, -y, z'
'-x+1/2, y, z+1/2'

loop_
_atom_site_aniso_label
_atom_site_aniso_U_11
_atom_site_aniso_U_22
_atom_site_aniso_U_33
_atom_site_aniso_U_23
_atom_site_aniso_U_13
_atom_site_aniso_U_12
O1 0.087(3) 0.082(3) 0.115(4) -0.015(3) -0.011(3) -0.027(2)
O2 0.112(4) 0.084(3) 0.143(5) -0.055(4) -0.010(4) 0.000(3)
N1 0.055(2) 0.060(2) 0.072(3) -0.011(2) -0.004(2) 0.005(2)
N2 0.060(2) 0.056(2) 0.074(3) -0.012(2) -0.010(2) 0.004(2)
N3 0.085(4) 0.061(3) 0.072(3) -0.002(3) -0.009(3) -0.008(3)
C1 0.056(3) 0.060(3) 0.052(3) 0.002(3) 0.000(2) 0.009(3)
C2 0.058(3) 0.061(3) 0.057(3) -0.004(3) -0.005(2) 0.001(2)
C3 0.054(2) 0.066(3) 0.057(3) 0.004(3) -0.008(2) 0.002(3)
C4 0.066(3) 0.052(2) 0.052(3) 0.002(2) -0.009(2) -0.006(2)
C5 0.069(4) 0.057(3) 0.067(4) -0.011(3) 0.003(3) 0.013(2)
C6 0.056(3) 0.071(3) 0.071(3) -0.007(3) -0.005(3) -0.001(2)
C7 0.094(5) 0.081(4) 0.095(5) 0.025(4) -0.028(4) -0.024(3)
C8 0.083(5) 0.116(5) 0.115(6) 0.003(5) -0.002(4) -0.038(4)
C9 0.079(5) 0.327(16) 0.129(9) -0.063(10) -0.009(6) -0.064(8)
C10 0.106(6) 0.211(11) 0.108(6) -0.064(7) -0.010(5) -0.075(7)
C11 0.105(6) 0.147(7) 0.087(5) -0.029(6) -0.010(4) -0.008(5)
C12 0.091(5) 0.088(4) 0.086(4) 0.007(4) -0.004(4) -0.026(4)
C13 0.076(4) 0.063(3) 0.092(5) -0.002(4) -0.021(3) -0.002(3)

loop_
_atom_site_label
_atom_site_type_symbol
_atom_site_fract_x
_atom_site_fract_y
_atom_site_fract_z
_atom_site_U_iso_or_equiv
_atom_site_thermal_displace_type
_atom_site_occupancy
_atom_site_calc_flag
_atom_site_refinement_flags
_atom_site_disorder_group
O1 O 0.2151(2) 0.4011(6) 0.3679(7) 0.0948(15) Uani 1 d . .
O2 O 0.2899(2) 0.2865(7) 0.3206(9) 0.113(2) Uani 1 d . .
N1 N 0.35537(15) 0.7420(6) 0.5890(6) 0.0624(12) Uani 1 d . .
N2 N 0.3467(2) 1.0441(6) 0.7352(6) 0.0630(12) Uani 1 d . .
H2A H 0.3281(2) 1.1480(6) 0.7559(6) 0.076 Uiso 1 calc R .
N3 N 0.2612(2) 0.4142(7) 0.3797(7) 0.0725(13) Uani 1 d . .
C1 C 0.3252(2) 0.8925(8) 0.6437(6) 0.0559(12) Uani 1 d . .
C2 C 0.2724(2) 0.8953(8) 0.6112(7) 0.0586(13) Uani 1 d . .
H2B H 0.2525(2) 1.0020(8) 0.6505(7) 0.070 Uiso 1 calc R .
C3 C 0.2507(2) 0.7403(7) 0.5217(7) 0.0587(12) Uani 1 d . .
H3A H 0.2161(2) 0.7392(7) 0.4969(7) 0.070 Uiso 1 calc R .
C4 C 0.2822(2) 0.5843(8) 0.4690(7) 0.0566(12) Uani 1 d . .
C5 C 0.3337(2) 0.5940(7) 0.5022(7) 0.0640(14) Uani 1 d . .
H5A H 0.3542(2) 0.4902(7) 0.4611(7) 0.077 Uiso 1 calc R .
C6 C 0.3984(2) 1.0467(8) 0.8018(9) 0.0657(14) Uani 1 d . .
H6A H 0.4204(2) 0.9935(8) 0.7090(9) 0.079 Uiso 1 calc R .
C7 C 0.4130(2) 1.2649(9) 0.8291(11) 0.090(2) Uani 1 d . .
H7A H 0.4085(2) 1.3348(9) 0.7186(11) 0.108 Uiso 1 calc R .
H7B H 0.3893(2) 1.3232(9) 0.9120(11) 0.108 Uiso 1 calc R .
C8 C 0.4660(3) 1.3074(13) 0.8933(12) 0.105(2) Uani 1 d . .
H8A H 0.4891(3) 1.2304(13) 0.8205(12) 0.126 Uiso 1 calc R .
H8B H 0.4729(3) 1.4483(13) 0.8704(12) 0.126 Uiso 1 calc R .
C9 C 0.4797(3) 1.2691(24) 1.0739(16) 0.179(5) Uani 1 d . .
H9A H 0.5049(3) 1.3697(24) 1.1052(16) 0.214 Uiso 1 calc R .
H9B H 0.4971(3) 1.1404(24) 1.0754(16) 0.214 Uiso 1 calc R .
C10 C 0.4423(3) 1.2640(19) 1.2186(12) 0.142(4) Uani 1 d . .
H10A H 0.4606(3) 1.3001(19) 1.3244(12) 0.170 Uiso 1 calc R .
H10B H 0.4183(3) 1.3718(19) 1.1965(12) 0.170 Uiso 1 calc R .
C11 C 0.4128(3) 1.0877(13) 1.2597(11) 0.113(3) Uani 1 d . .
H11A H 0.3911(3) 1.1228(13) 1.3580(11) 0.135 Uiso 1 calc R .
H11B H 0.4364(3) 0.9866(13) 1.3017(11) 0.135 Uiso 1 calc R .
C12 C 0.3789(2) 0.9856(11) 1.1242(10) 0.089(2) Uani 1 d . .
H12A H 0.3625(2) 0.8719(11) 1.1804(10) 0.106 Uiso 1 calc R .
H12B H 0.3524(2) 1.0797(11) 1.0914(10) 0.106 Uiso 1 calc R .
C13 C 0.4040(2) 0.9103(8) 0.9571(9) 0.077(2) Uani 1 d . .
H13B H 0.4400(2) 0.8907(8) 0.9797(9) 0.093 Uiso 1 calc R .
H13C H 0.3896(2) 0.7802(8) 0.9278(9) 0.093 Uiso 1 calc R .

loop_
_atom_type_symbol
_atom_type_description
_atom_type_scat_dispersion_real
_atom_type_scat_dispersion_imag
_atom_type_scat_source
C C 0.0033 0.0016 'International Tables Vol C Tables 4.2.6.8 and 6.1.1.4'
H H 0.0000 0.0000 'International Tables Vol C Tables 4.2.6.8 and 6.1.1.4'
N N 0.0061 0.0033 'International Tables Vol C Tables 4.2.6.8 and 6.1.1.4'
O O 0.0106 0.0060 'International Tables Vol C Tables 4.2.6.8 and 6.1.1.4'

loop_
_geom_angle_atom_site_label_1
_geom_angle_atom_site_label_2
_geom_angle_atom_site_label_3
_geom_angle
_geom_angle_site_symmetry_1
_geom_angle_site_symmetry_3
_geom_angle_publ_flag
C5 N1 C1 117.3(4) . . ?
C1 N2 C6 125.5(4) . . ?
O1 N3 O2 122.4(5) . . ?
O1 N3 C4 118.3(5) . . ?
O2 N3 C4 119.2(5) . . ?
N1 C1 N2 118.1(4) . . ?
N1 C1 C2 122.4(5) . . ?
N2 C1 C2 119.5(5) . . ?
C3 C2 C1 119.3(5) . . ?
C2 C3 C4 117.6(5) . . ?
C5 C4 C3 119.8(5) . . ?
C5 C4 N3 120.2(5) . . ?
C3 C4 N3 120.0(5) . . ?
N1 C5 C4 123.5(5) . . ?
N2 C6 C13 111.3(5) . . ?
N2 C6 C7 107.3(4) . . ?
C13 C6 C7 116.4(5) . . ?
C8 C7 C6 117.4(6) . . ?
C9 C8 C7 120.6(7) . . ?
C8 C9 C10 123.3(9) . . ?
C11 C10 C9 122.7(9) . . ?
C10 C11 C12 122.0(8) . . ?
C13 C12 C11 117.6(5) . . ?
C6 C13 C12 114.9(5) . . ?

loop_
_geom_bond_atom_site_label_1
_geom_bond_atom_site_label_2
_geom_bond_distance
_geom_bond_site_symmetry_2
_geom_bond_publ_flag
O1 N3 1.217(6) . ?
O2 N3 1.222(7) . ?
N1 C5 1.316(6) . ?
N1 C1 1.343(6) . ?
N2 C1 1.350(6) . ?
N2 C6 1.451(7) . ?
N3 C4 1.430(7) . ?
C1 C2 1.411(7) . ?
C2 C3 1.360(7) . ?
C3 C4 1.385(7) . ?
C4 C5 1.380(7) . ?
C6 C13 1.500(8) . ?
C6 C7 1.515(8) . ?
C7 C8 1.502(9) . ?
C8 C9 1.447(15) . ?
C9 C10 1.479(13) . ?
C10 C11 1.441(13) . ?
C11 C12 1.523(10) . ?
C12 C13 1.520(10) . ?

loop_
_cod_related_entry_id
_cod_related_entry_database
_cod_related_entry_code
1 ChemSpider 518494
